data_7159968
loop_
_publ_author_name
'Song, Peidong'
'Rong, Haojie'
'Meng, Tingting'
'Cui, Zhe'
'Mao, Mingzhen'
'Yang, Cuifeng'

_publ_section_title
;
 Quinoline-derived NNP-manganese complex catalyzed &#x3b1;-alkylation of
 ketones with primary alcohols.
;
_journal_issue 25
_journal_name_full 'Organic &amp; biomolecular chemistry'
_journal_page_first 5112
_journal_page_last 5116
_journal_paper_doi 10.1039/d4ob00827h
_journal_volume 22
_journal_year 2024
_chemical_absolute_configuration ad
_chemical_formula_moiety 'C20 H18 Cl N O2'
_chemical_formula_sum 'C20 H18 Cl N O2'
_chemical_formula_weight 339.80
_chemical_name_systematic 8b
_space_group_crystal_system orthorhombic
_space_group_IT_number 19
_space_group_name_Hall 'P 2ac 2ab'
_space_group_name_H-M_alt 'P 21 21 21'
_atom_sites_solution_hydrogens geom
_atom_sites_solution_primary dual
_audit_block_doi 10.5517/ccdc.csd.cc27x4z9
_audit_creation_date 2021-05-10
_audit_creation_method
;
Olex2 1.3
(compiled 2020.11.12 svn.r5f609507 for OlexSys, GUI svn.r6272)
;
_audit_update_record
;
2021-05-10 deposited with the CCDC.	2024-06-05 downloaded from the CCDC.
;
_cell_angle_alpha 90
_cell_angle_beta 90
_cell_angle_gamma 90
_cell_formula_units_Z 4
_cell_length_a 8.2846(5)
_cell_length_b 11.5452(7)
_cell_length_c 17.4901(10)
_cell_measurement_reflns_used 6320
_cell_measurement_temperature 150
_cell_measurement_theta_max 58.842
_cell_measurement_theta_min 4.589
_cell_volume 1672.88(17)
_computing_cell_refinement 'SAINT V8.18C (?, 2016)'
_computing_data_reduction 'SAINT V8.18C (?, 2016)'
_computing_molecular_graphics 'Olex2 1.3 (Dolomanov et al., 2009)'
_computing_publication_material 'Olex2 1.3 (Dolomanov et al., 2009)'
_computing_structure_refinement 'XL  (Sheldrick, 2008)'
_computing_structure_solution 'SHELXT 2018/2 (Sheldrick, 2018)'
_diffrn_ambient_temperature 150
_diffrn_measured_fraction_theta_full 0.995
_diffrn_measured_fraction_theta_max 0.995
_diffrn_measurement_device_type 'Bruker APEX-II CCD'
_diffrn_measurement_method 'phi and omega scans'
_diffrn_radiation_monochromator graphite
_diffrn_radiation_type CuK\a
_diffrn_radiation_wavelength 1.54178
_diffrn_reflns_av_R_equivalents 0.0262
_diffrn_reflns_av_unetI/netI 0.0294
_diffrn_reflns_Laue_measured_fraction_full 0.995
_diffrn_reflns_Laue_measured_fraction_max 0.995
_diffrn_reflns_limit_h_max 9
_diffrn_reflns_limit_h_min -9
_diffrn_reflns_limit_k_max 12
_diffrn_reflns_limit_k_min -12
_diffrn_reflns_limit_l_max 18
_diffrn_reflns_limit_l_min -19
_diffrn_reflns_number 9171
_diffrn_reflns_point_group_measured_fraction_full 0.996
_diffrn_reflns_point_group_measured_fraction_max 0.996
_diffrn_reflns_theta_full 58.861
_diffrn_reflns_theta_max 58.861
_diffrn_reflns_theta_min 4.589
_diffrn_source_current 0.65
_diffrn_source_power 0.029133
_diffrn_source_voltage 44.82
_exptl_absorpt_coefficient_mu 2.112
_exptl_absorpt_correction_T_max 0.7516
_exptl_absorpt_correction_T_min 0.6135
_exptl_absorpt_correction_type multi-scan
_exptl_absorpt_process_details
;
SADABS-2008/1 (Bruker,2008) was used for absorption correction.
wR2(int) was 0.1176 before and 0.0544 after correction.
The Ratio of minimum to maximum transmission is 0.8163.
The \l/2 correction factor is 0.0015.
;
_exptl_crystal_colour colourless
_exptl_crystal_colour_primary colourless
_exptl_crystal_density_diffrn 1.349
_exptl_crystal_description block
_exptl_crystal_F_000 712
_exptl_crystal_size_max 0.28
_exptl_crystal_size_mid 0.24
_exptl_crystal_size_min 0.24
_refine_diff_density_max 0.108
_refine_diff_density_min -0.142
_refine_diff_density_rms 0.030
_refine_ls_abs_structure_details
;
 Refined as an inversion twin.
;
_refine_ls_abs_structure_Flack 0.032(15)
_refine_ls_extinction_method none
_refine_ls_goodness_of_fit_ref 1.057
_refine_ls_hydrogen_treatment constr
_refine_ls_matrix_type full
_refine_ls_number_parameters 220
_refine_ls_number_reflns 2378
_refine_ls_number_restraints 0
_refine_ls_restrained_S_all 1.057
_refine_ls_R_factor_all 0.0223
_refine_ls_R_factor_gt 0.0216
_refine_ls_shift/su_max 0.001
_refine_ls_shift/su_mean 0.000
_refine_ls_structure_factor_coef Fsqd
_refine_ls_weighting_details 'w=1/[\s^2^(Fo^2^)+(0.0249P)^2^+0.1807P] where P=(Fo^2^+2Fc^2^)/3'
_refine_ls_weighting_scheme calc
_refine_ls_wR_factor_gt 0.0530
_refine_ls_wR_factor_ref 0.0535
_reflns_Friedel_coverage 0.711
_reflns_Friedel_fraction_full 0.997
_reflns_Friedel_fraction_max 0.997
_reflns_number_gt 2305
_reflns_number_total 2378
_reflns_threshold_expression 'I > 2\s(I)'
_cod_data_source_file d4ob00827h2.cif
_cod_data_source_block 1
_cod_depositor_comments 'Adding full bibliography for 7159968.cif.'
_cod_database_code 7159968
_shelx_shelxl_version_number 2016/6
_shelx_space_group_comment
;
The symmetry employed for this shelxl refinement is uniquely defined
by the following loop, which should always be used as a source of
symmetry information in preference to the above space-group names.
They are only intended as comments.
;
_shelx_estimated_absorpt_t_max 0.631
_shelx_estimated_absorpt_t_min 0.589
_olex2_refinement_description
;
1. Twinned data refinement
 Scales: 0.968(15)
 0.032(15)
2. Fixed Uiso
 At 1.2 times of:
  All C(H) groups
 At 1.5 times of:
  All C(H,H,H) groups
3.a Ternary CH refined with riding coordinates:
 C007(H007)
3.b Aromatic/amide H refined with riding coordinates:
 C00A(H00A), C00B(H00B), C00C(H00C), C00D(H00D), C00F(H00F), C00G(H00G),
 C00H(H00H), C00I(H00I), C00J(H00J), C00K(H00K), C00M(H00M)
3.c Idealised Me refined as rotating group:
 C00N(H00E,H00L,H00N), C00O(H00O,H00P,H00Q)
;
_thetm01_1
;
PROBLEM: The value of sine(theta_max)/wavelength is less than 0.575
         Calculated sin(theta_max)/wavelength =    0.5551
RESPONSE: This is because diffracted intensity of the single crystal is
weaker. 
;
_olex2_submission_special_instructions 'No special instructions were received'

loop_
_space_group_symop_operation_xyz
'x, y, z'
'-x+1/2, -y, z+1/2'
'-x, y+1/2, -z+1/2'
'x+1/2, -y+1/2, -z'

loop_
_atom_site_label
_atom_site_type_symbol
_atom_site_fract_x
_atom_site_fract_y
_atom_site_fract_z
_atom_site_U_iso_or_equiv
_atom_site_adp_type
_atom_site_occupancy
_atom_site_site_symmetry_order
_atom_site_calc_flag
_atom_site_refinement_flags_posn
_atom_site_refinement_flags_adp
_atom_site_refinement_flags_occupancy
_atom_site_disorder_assembly
_atom_site_disorder_group
Cl01 Cl 0.61434(7) 0.68423(5) 0.72361(3) 0.03126(16) Uani 1 1 d . . . . .
O002 O 0.86884(19) 0.13394(13) 0.60424(8) 0.0291(4) Uani 1 1 d . . . . .
O003 O 0.6673(2) 0.59388(15) 0.39423(8) 0.0338(4) Uani 1 1 d . . . . .
N004 N 0.2273(2) 0.52146(17) 0.60312(11) 0.0283(4) Uani 1 1 d . . . . .
C005 C 0.5727(2) 0.55458(18) 0.59492(12) 0.0207(5) Uani 1 1 d . . . . .
C006 C 0.3196(2) 0.48600(18) 0.66130(12) 0.0213(5) Uani 1 1 d . . . . .
C007 C 0.4969(3) 0.46180(19) 0.64522(11) 0.0205(5) Uani 1 1 d . . . . .
H007 H 0.553231 0.466807 0.695674 0.025 Uiso 1 1 calc R U . . .
C008 C 0.5275(2) 0.33936(18) 0.61544(11) 0.0205(5) Uani 1 1 d . . . . .
C009 C 0.7196(2) 0.1840(2) 0.59895(11) 0.0234(5) Uani 1 1 d . . . . .
C00A C 0.6837(3) 0.29526(19) 0.62344(11) 0.0230(5) Uani 1 1 d . . . . .
H00A H 0.765748 0.341757 0.645769 0.028 Uiso 1 1 calc R U . . .
C00B C 0.4094(3) 0.27188(19) 0.58210(11) 0.0256(5) Uani 1 1 d . . . . .
H00B H 0.303556 0.301790 0.575343 0.031 Uiso 1 1 calc R U . . .
C00C C 0.2584(3) 0.4679(2) 0.73396(12) 0.0270(5) Uani 1 1 d . . . . .
H00C H 0.327648 0.444120 0.774300 0.032 Uiso 1 1 calc R U . . .
C00D C 0.7262(3) 0.7213(2) 0.50230(13) 0.0282(5) Uani 1 1 d . . . . .
H00D H 0.779816 0.776766 0.471213 0.034 Uiso 1 1 calc R U . . .
C00E C 0.6625(3) 0.62087(19) 0.47047(12) 0.0242(5) Uani 1 1 d . . . . .
C00F C 0.0697(3) 0.5390(2) 0.61717(14) 0.0327(6) Uani 1 1 d . . . . .
H00F H 0.003208 0.564950 0.576393 0.039 Uiso 1 1 calc R U . . .
C00G C 0.5868(3) 0.53895(19) 0.51648(11) 0.0237(5) Uani 1 1 d . . . . .
H00G H 0.543874 0.470856 0.493753 0.028 Uiso 1 1 calc R U . . .
C00H C 0.5991(3) 0.11534(19) 0.56679(12) 0.0274(5) Uani 1 1 d . . . . .
H00H H 0.622663 0.038522 0.550827 0.033 Uiso 1 1 calc R U . . .
C00I C -0.0003(3) 0.5212(2) 0.68751(13) 0.0329(6) Uani 1 1 d . . . . .
H00I H -0.112592 0.533916 0.694744 0.039 Uiso 1 1 calc R U . . .
C00J C 0.7100(3) 0.7389(2) 0.58035(12) 0.0285(5) Uani 1 1 d . . . . .
H00J H 0.751620 0.807458 0.603006 0.034 Uiso 1 1 calc R U . . .
C00K C 0.0954(3) 0.4846(2) 0.74736(12) 0.0317(6) Uani 1 1 d . . . . .
H00K H 0.050589 0.471127 0.796556 0.038 Uiso 1 1 calc R U . . .
C00L C 0.6336(3) 0.65711(18) 0.62540(11) 0.0241(5) Uani 1 1 d . . . . .
C00M C 0.4462(3) 0.1593(2) 0.55828(13) 0.0294(5) Uani 1 1 d . . . . .
H00M H 0.364372 0.112618 0.535941 0.035 Uiso 1 1 calc R U . . .
C00N C 0.9960(3) 0.2023(2) 0.63530(14) 0.0345(6) Uani 1 1 d . . . . .
H00E H 1.009389 0.272635 0.604533 0.052 Uiso 1 1 calc R U . . .
H00L H 1.096628 0.157699 0.634673 0.052 Uiso 1 1 calc R U . . .
H00N H 0.969560 0.223745 0.688048 0.052 Uiso 1 1 calc R U . . .
C00O C 0.7695(4) 0.6628(2) 0.34684(14) 0.0441(7) Uani 1 1 d . . . . .
H00O H 0.769764 0.631208 0.294833 0.066 Uiso 1 1 calc R U . . .
H00P H 0.879553 0.661868 0.367345 0.066 Uiso 1 1 calc R U . . .
H00Q H 0.729248 0.742591 0.345804 0.066 Uiso 1 1 calc R U . . .

loop_
_atom_site_aniso_label
_atom_site_aniso_U_11
_atom_site_aniso_U_22
_atom_site_aniso_U_33
_atom_site_aniso_U_23
_atom_site_aniso_U_13
_atom_site_aniso_U_12
Cl01 0.0405(3) 0.0289(3) 0.0244(3) -0.0069(2) 0.0012(2) -0.0004(3)
O002 0.0253(8) 0.0262(8) 0.0359(8) -0.0025(7) -0.0005(7) 0.0070(7)
O003 0.0413(10) 0.0386(10) 0.0215(8) 0.0002(7) 0.0049(7) -0.0155(8)
N004 0.0247(10) 0.0298(11) 0.0304(10) 0.0005(9) -0.0002(8) 0.0046(9)
C005 0.0184(11) 0.0198(12) 0.0240(11) 0.0014(9) -0.0009(9) 0.0016(9)
C006 0.0230(11) 0.0149(11) 0.0261(11) -0.0013(9) 0.0008(9) 0.0017(9)
C007 0.0214(11) 0.0204(11) 0.0196(10) 0.0005(9) -0.0003(9) 0.0020(9)
C008 0.0231(11) 0.0211(12) 0.0175(9) 0.0024(9) 0.0028(8) 0.0004(9)
C009 0.0246(11) 0.0233(11) 0.0221(10) 0.0021(10) 0.0038(9) 0.0056(10)
C00A 0.0235(11) 0.0236(12) 0.0217(10) 0.0006(9) 0.0012(9) -0.0017(9)
C00B 0.0221(11) 0.0262(12) 0.0284(11) 0.0022(9) 0.0004(10) 0.0013(10)
C00C 0.0294(12) 0.0237(12) 0.0278(11) -0.0002(10) 0.0033(10) 0.0011(10)
C00D 0.0291(12) 0.0253(13) 0.0302(12) 0.0048(10) 0.0005(10) -0.0032(10)
C00E 0.0243(12) 0.0264(12) 0.0219(11) -0.0003(9) 0.0002(9) -0.0009(10)
C00F 0.0250(13) 0.0336(14) 0.0395(13) -0.0018(11) -0.0036(10) 0.0056(11)
C00G 0.0224(11) 0.0231(12) 0.0256(11) -0.0021(9) -0.0011(9) -0.0023(9)
C00H 0.0342(13) 0.0196(12) 0.0284(11) -0.0012(9) -0.0002(11) 0.0013(11)
C00I 0.0213(12) 0.0294(14) 0.0480(14) -0.0085(11) 0.0054(11) 0.0004(11)
C00J 0.0318(12) 0.0209(12) 0.0329(12) -0.0037(10) -0.0030(10) -0.0037(10)
C00K 0.0345(13) 0.0281(13) 0.0325(12) -0.0043(10) 0.0113(11) -0.0032(11)
C00L 0.0262(11) 0.0241(12) 0.0222(10) -0.0022(9) -0.0015(9) 0.0032(10)
C00M 0.0289(13) 0.0265(13) 0.0327(12) -0.0025(10) -0.0023(10) -0.0062(10)
C00N 0.0232(12) 0.0336(15) 0.0467(14) 0.0020(11) -0.0016(11) 0.0044(11)
C00O 0.0564(17) 0.0477(17) 0.0282(12) -0.0004(12) 0.0136(12) -0.0159(15)

loop_
_atom_type_symbol
_atom_type_description
_atom_type_scat_dispersion_real
_atom_type_scat_dispersion_imag
_atom_type_scat_source
C C 0.0181 0.0091 'International Tables Vol C Tables 4.2.6.8 and 6.1.1.4'
H H 0.0000 0.0000 'International Tables Vol C Tables 4.2.6.8 and 6.1.1.4'
Cl Cl 0.3639 0.7018 'International Tables Vol C Tables 4.2.6.8 and 6.1.1.4'
N N 0.0311 0.0180 'International Tables Vol C Tables 4.2.6.8 and 6.1.1.4'
O O 0.0492 0.0322 'International Tables Vol C Tables 4.2.6.8 and 6.1.1.4'

loop_
_citation_id
_citation_doi
_citation_year
1 10.1021/acscatal.1c01671 2021

loop_
_geom_angle_atom_site_label_1
_geom_angle_atom_site_label_2
_geom_angle_atom_site_label_3
_geom_angle
_geom_angle_site_symmetry_1
_geom_angle_site_symmetry_3
_geom_angle_publ_flag
C009 O002 C00N 117.40(17) . . ?
C00E O003 C00O 117.13(18) . . ?
C006 N004 C00F 117.6(2) . . ?
C00G C005 C007 120.96(19) . . ?
C00G C005 C00L 117.26(19) . . ?
C00L C005 C007 121.78(18) . . ?
N004 C006 C007 117.89(19) . . ?
N004 C006 C00C 122.3(2) . . ?
C00C C006 C007 119.74(19) . . ?
C005 C007 H007 106.1 . . ?
C005 C007 C008 112.69(17) . . ?
C006 C007 C005 112.09(18) . . ?
C006 C007 H007 106.1 . . ?
C006 C007 C008 113.16(18) . . ?
C008 C007 H007 106.1 . . ?
C00A C008 C007 117.18(19) . . ?
C00B C008 C007 123.28(19) . . ?
C00B C008 C00A 119.5(2) . . ?
O002 C009 C00A 124.3(2) . . ?
O002 C009 C00H 115.7(2) . . ?
C00A C009 C00H 119.9(2) . . ?
C008 C00A H00A 119.8 . . ?
C009 C00A C008 120.3(2) . . ?
C009 C00A H00A 119.8 . . ?
C008 C00B H00B 120.1 . . ?
C008 C00B C00M 119.7(2) . . ?
C00M C00B H00B 120.1 . . ?
C006 C00C H00C 120.3 . . ?
C00K C00C C006 119.5(2) . . ?
C00K C00C H00C 120.3 . . ?
C00E C00D H00D 120.7 . . ?
C00J C00D H00D 120.7 . . ?
C00J C00D C00E 118.6(2) . . ?
O003 C00E C00D 124.63(19) . . ?
O003 C00E C00G 114.94(19) . . ?
C00D C00E C00G 120.4(2) . . ?
N004 C00F H00F 118.3 . . ?
N004 C00F C00I 123.4(2) . . ?
C00I C00F H00F 118.3 . . ?
C005 C00G C00E 121.4(2) . . ?
C005 C00G H00G 119.3 . . ?
C00E C00G H00G 119.3 . . ?
C009 C00H H00H 120.2 . . ?
C00M C00H C009 119.6(2) . . ?
C00M C00H H00H 120.2 . . ?
C00F C00I H00I 120.6 . . ?
C00F C00I C00K 118.8(2) . . ?
C00K C00I H00I 120.6 . . ?
C00D C00J H00J 119.8 . . ?
C00L C00J C00D 120.3(2) . . ?
C00L C00J H00J 119.8 . . ?
C00C C00K H00K 120.8 . . ?
C00I C00K C00C 118.4(2) . . ?
C00I C00K H00K 120.8 . . ?
C005 C00L Cl01 119.58(16) . . ?
C00J C00L Cl01 118.54(16) . . ?
C00J C00L C005 121.88(18) . . ?
C00B C00M H00M 119.6 . . ?
C00H C00M C00B 120.8(2) . . ?
C00H C00M H00M 119.6 . . ?
O002 C00N H00E 109.5 . . ?
O002 C00N H00L 109.5 . . ?
O002 C00N H00N 109.5 . . ?
H00E C00N H00L 109.5 . . ?
H00E C00N H00N 109.5 . . ?
H00L C00N H00N 109.5 . . ?
O003 C00O H00O 109.5 . . ?
O003 C00O H00P 109.5 . . ?
O003 C00O H00Q 109.5 . . ?
H00O C00O H00P 109.5 . . ?
H00O C00O H00Q 109.5 . . ?
H00P C00O H00Q 109.5 . . ?

loop_
_geom_bond_atom_site_label_1
_geom_bond_atom_site_label_2
_geom_bond_distance
_geom_bond_site_symmetry_2
_geom_bond_publ_flag
Cl01 C00L 1.753(2) . ?
O002 C009 1.368(3) . ?
O002 C00N 1.424(3) . ?
O003 C00E 1.370(3) . ?
O003 C00O 1.427(3) . ?
N004 C006 1.337(3) . ?
N004 C00F 1.344(3) . ?
C005 C007 1.522(3) . ?
C005 C00G 1.389(3) . ?
C005 C00L 1.393(3) . ?
C006 C007 1.521(3) . ?
C006 C00C 1.384(3) . ?
C007 H007 1.0000 . ?
C007 C008 1.528(3) . ?
C008 C00A 1.398(3) . ?
C008 C00B 1.380(3) . ?
C009 C00A 1.386(3) . ?
C009 C00H 1.393(3) . ?
C00A H00A 0.9500 . ?
C00B H00B 0.9500 . ?
C00B C00M 1.399(3) . ?
C00C H00C 0.9500 . ?
C00C C00K 1.383(3) . ?
C00D H00D 0.9500 . ?
C00D C00E 1.391(3) . ?
C00D C00J 1.387(3) . ?
C00E C00G 1.391(3) . ?
C00F H00F 0.9500 . ?
C00F C00I 1.376(3) . ?
C00G H00G 0.9500 . ?
C00H H00H 0.9500 . ?
C00H C00M 1.372(3) . ?
C00I H00I 0.9500 . ?
C00I C00K 1.380(3) . ?
C00J H00J 0.9500 . ?
C00J C00L 1.383(3) . ?
C00K H00K 0.9500 . ?
C00M H00M 0.9500 . ?
C00N H00E 0.9800 . ?
C00N H00L 0.9800 . ?
C00N H00N 0.9800 . ?
C00O H00O 0.9800 . ?
C00O H00P 0.9800 . ?
C00O H00Q 0.9800 . ?

loop_
_geom_torsion_atom_site_label_1
_geom_torsion_atom_site_label_2
_geom_torsion_atom_site_label_3
_geom_torsion_atom_site_label_4
_geom_torsion
_geom_torsion_site_symmetry_1
_geom_torsion_site_symmetry_2
_geom_torsion_site_symmetry_3
_geom_torsion_site_symmetry_4
_geom_torsion_publ_flag
O002 C009 C00A C008 179.76(18) . . . . ?
O002 C009 C00H C00M -179.08(19) . . . . ?
O003 C00E C00G C005 -179.95(19) . . . . ?
N004 C006 C007 C005 43.4(3) . . . . ?
N004 C006 C007 C008 -85.4(2) . . . . ?
N004 C006 C00C C00K 1.3(4) . . . . ?
N004 C00F C00I C00K 0.6(4) . . . . ?
C005 C007 C008 C00A 72.7(2) . . . . ?
C005 C007 C008 C00B -107.7(2) . . . . ?
C006 N004 C00F C00I -0.7(4) . . . . ?
C006 C007 C008 C00A -158.82(18) . . . . ?
C006 C007 C008 C00B 20.8(3) . . . . ?
C006 C00C C00K C00I -1.2(3) . . . . ?
C007 C005 C00G C00E -177.0(2) . . . . ?
C007 C005 C00L Cl01 -3.2(3) . . . . ?
C007 C005 C00L C00J 176.6(2) . . . . ?
C007 C006 C00C C00K -176.8(2) . . . . ?
C007 C008 C00A C009 178.85(18) . . . . ?
C007 C008 C00B C00M -178.16(19) . . . . ?
C008 C00B C00M C00H -0.8(3) . . . . ?
C009 C00H C00M C00B -0.5(3) . . . . ?
C00A C008 C00B C00M 1.5(3) . . . . ?
C00A C009 C00H C00M 1.2(3) . . . . ?
C00B C008 C00A C009 -0.8(3) . . . . ?
C00C C006 C007 C005 -138.4(2) . . . . ?
C00C C006 C007 C008 92.8(2) . . . . ?
C00D C00E C00G C005 0.0(3) . . . . ?
C00D C00J C00L Cl01 -179.32(18) . . . . ?
C00D C00J C00L C005 0.9(3) . . . . ?
C00E C00D C00J C00L 0.8(3) . . . . ?
C00F N004 C006 C007 177.8(2) . . . . ?
C00F N004 C006 C00C -0.3(3) . . . . ?
C00F C00I C00K C00C 0.3(4) . . . . ?
C00G C005 C007 C006 -96.8(2) . . . . ?
C00G C005 C007 C008 32.2(3) . . . . ?
C00G C005 C00L Cl01 178.12(16) . . . . ?
C00G C005 C00L C00J -2.1(3) . . . . ?
C00H C009 C00A C008 -0.5(3) . . . . ?
C00J C00D C00E O003 178.7(2) . . . . ?
C00J C00D C00E C00G -1.2(3) . . . . ?
C00L C005 C007 C006 84.5(2) . . . . ?
C00L C005 C007 C008 -146.4(2) . . . . ?
C00L C005 C00G C00E 1.7(3) . . . . ?
C00N O002 C009 C00A -1.6(3) . . . . ?
C00N O002 C009 C00H 178.67(19) . . . . ?
C00O O003 C00E C00D 11.8(3) . . . . ?
C00O O003 C00E C00G -168.3(2) . . . . ?

loop_
_twin_individual_id
_twin_individual_mass_fraction_refined
1 0.968(15)
2 0.032(15)
